data_7235417
loop_
_publ_author_name
'Gleason, Cody J.'
'Cox, Jordan M.'
'Walton, Ian M.'
'Benedict, Jason B.'

_publ_section_title
;
 Polymorphism and the influence of crystal structure on the luminescence
 of the opto-electronic material 4,4&#x2032;-bis(9-carbazolyl)biphenyl
;
_journal_issue 33
_journal_name_full CrystEngComm
_journal_page_first 7621
_journal_paper_doi 10.1039/C4CE01056F
_journal_volume 16
_journal_year 2014
_chemical_formula_moiety 'C36 H24 N2'
_chemical_formula_sum 'C36 H24 N2'
_chemical_formula_weight 484.57
_chemical_name_systematic 4,4'--bis(9-carbazolyl)biphenyl
_space_group_crystal_system orthorhombic
_space_group_IT_number 41
_space_group_name_Hall 'A 2 -2ab'
_space_group_name_H-M_alt 'A e a 2'
_atom_sites_solution_hydrogens geom
_atom_sites_solution_primary direct
_audit_creation_date 2014-06-11
_audit_creation_method
;
Olex2 1.2
(compiled 2014.05.21 svn.r2940 for OlexSys, GUI svn.r4846)
;
_cell_angle_alpha 90
_cell_angle_beta 90
_cell_angle_gamma 90
_cell_formula_units_Z 8
_cell_length_a 26.9518(17)
_cell_length_b 12.3277(8)
_cell_length_c 15.2781(10)
_cell_measurement_reflns_used 9810
_cell_measurement_temperature 90
_cell_measurement_theta_max 27.073
_cell_measurement_theta_min 2.253
_cell_volume 5076.2(6)
_computing_molecular_graphics 'Olex2 (Dolomanov et al., 2009)'
_computing_publication_material 'Olex2 (Dolomanov et al., 2009)'
_computing_structure_refinement 'ShelXL (Sheldrick, 2008)'
_computing_structure_solution 'XS (Sheldrick, 2008)'
_diffrn_ambient_temperature 90
_diffrn_detector 'Bruker APEX2 area detector'
_diffrn_detector_area_resol_mean 7.9
_diffrn_detector_type 'CCD area detector'
_diffrn_measured_fraction_theta_full 1.000
_diffrn_measured_fraction_theta_max 0.998
_diffrn_measurement_device 'three-circle diffractometer'
_diffrn_measurement_device_type 'Bruker SMART APEX2 area detector'
_diffrn_measurement_method '\w and \f scans'
_diffrn_radiation_monochromator 'mirror optics'
_diffrn_radiation_probe x-ray
_diffrn_radiation_type MoK\a
_diffrn_radiation_wavelength 0.71073
_diffrn_reflns_av_R_equivalents 0.0415
_diffrn_reflns_av_unetI/netI 0.0257
_diffrn_reflns_Laue_measured_fraction_full 1.000
_diffrn_reflns_Laue_measured_fraction_max 0.998
_diffrn_reflns_limit_h_max 34
_diffrn_reflns_limit_h_min -34
_diffrn_reflns_limit_k_max 15
_diffrn_reflns_limit_k_min -15
_diffrn_reflns_limit_l_max 19
_diffrn_reflns_limit_l_min -19
_diffrn_reflns_number 45931
_diffrn_reflns_point_group_measured_fraction_full 1.000
_diffrn_reflns_point_group_measured_fraction_max 0.998
_diffrn_reflns_theta_full 25.242
_diffrn_reflns_theta_max 27.138
_diffrn_reflns_theta_min 1.511
_diffrn_source 'microfocus sealed X-ray tube'
_diffrn_source_type 'Incoatec I\ms'
_diffrn_standards_number 0
_exptl_absorpt_coefficient_mu 0.074
_exptl_absorpt_correction_T_max 0.7455
_exptl_absorpt_correction_T_min 0.6800
_exptl_absorpt_correction_type multi-scan
_exptl_absorpt_process_details
;
SADABS-2012/1 (Bruker,2012) was used for absorption correction.
wR2(int) was 0.1051 before and 0.0502 after correction.
The Ratio of minimum to maximum transmission is 0.9121.
The \l/2 correction factor is 0.0015.
;
_exptl_crystal_colour 'light colourless'
_exptl_crystal_colour_modifier light
_exptl_crystal_colour_primary colourless
_exptl_crystal_density_diffrn 1.268
_exptl_crystal_description block
_exptl_crystal_F_000 2032
_exptl_crystal_preparation
'The powdered form of 4,4'-bis(9-carbazolyl)biphenyl 97% pure was obtained from Sigma Aldrich and used without further purification.'
_exptl_crystal_recrystallization_method
'Sample was crystallized by slow diffusion of acetone layered over a solution of CBP in dichloromethane for three days.'
_exptl_crystal_size_max 0.2
_exptl_crystal_size_mid 0.15
_exptl_crystal_size_min 0.05
_refine_diff_density_max 0.146
_refine_diff_density_min -0.178
_refine_diff_density_rms 0.034
_refine_ls_abs_structure_details
;
 Flack x determined using 2367 quotients [(I+)-(I-)]/[(I+)+(I-)]
 (Parsons and Flack (2004), Acta Cryst. A60, s61).
;
_refine_ls_extinction_method none
_refine_ls_goodness_of_fit_ref 1.070
_refine_ls_hydrogen_treatment constr
_refine_ls_matrix_type full
_refine_ls_number_parameters 343
_refine_ls_number_reflns 5621
_refine_ls_number_restraints 1
_refine_ls_restrained_S_all 1.070
_refine_ls_R_factor_all 0.0372
_refine_ls_R_factor_gt 0.0318
_refine_ls_shift/su_max 0.000
_refine_ls_shift/su_mean 0.000
_refine_ls_structure_factor_coef Fsqd
_refine_ls_weighting_details 'w=1/[\s^2^(Fo^2^)+(0.0308P)^2^+2.3644P] where P=(Fo^2^+2Fc^2^)/3'
_refine_ls_weighting_scheme calc
_refine_ls_wR_factor_gt 0.0714
_refine_ls_wR_factor_ref 0.0737
_reflns_Friedel_coverage 0.925
_reflns_Friedel_fraction_full 1.000
_reflns_Friedel_fraction_max 0.997
_reflns_number_gt 5183
_reflns_number_total 5621
_reflns_threshold_expression 'I > 2\s(I)'
_cod_data_source_file c4ce01056f2.cif
_cod_data_source_block beta-CBP
_cod_original_sg_symbol_Hall 'A 2 -2ac'
_cod_database_code 7235417
_shelxl_version_number 2013-4
_shelx_space_group_comment
;
The symmetry employed for this shelxl refinement is uniquely defined
by the following loop, which should always be used as a source of
symmetry information in preference to the above space-group names.
They are only intended as comments.
;
_olex2_refinement_description
;
1. Fixed Uiso
 At 1.2 times of:
  All C(H) groups
2.a Aromatic/amide H refined with riding coordinates:
 C2(H2), C3(H3), C4(H4), C5(H5), C8(H8), C9(H9), C10(H10), C11(H11), C14(H14),
 C15(H15), C16(H16), C17(H17), C20(H20), C21(H21), C22(H22), C23(H23), C26(H26),
  C27(H27), C28(H28), C29(H29), C32(H32), C33(H33), C34(H34), C35(H35)
;
_olex2_exptl_crystal_mounting_method 'In oil'
_olex2_submission_special_instructions 'No special instructions were received'

loop_
_space_group_symop_operation_xyz
'x, y, z'
'-x, -y, z'
'-x+1/2, y, z+1/2'
'x+1/2, -y, z+1/2'
'x, y+1/2, z+1/2'
'-x, -y+1/2, z+1/2'
'-x+1/2, y+1/2, z+1'
'x+1/2, -y+1/2, z+1'

loop_
_atom_site_label
_atom_site_type_symbol
_atom_site_fract_x
_atom_site_fract_y
_atom_site_fract_z
_atom_site_U_iso_or_equiv
_atom_site_adp_type
_atom_site_occupancy
_atom_site_site_symmetry_order
_atom_site_calc_flag
_atom_site_refinement_flags_posn
N1 N 0.45296(6) 0.19928(13) 0.27118(11) 0.0170(3) Uani 1 1 d .
N2 N 0.20895(6) 0.53449(14) -0.13169(11) 0.0173(4) Uani 1 1 d .
C1 C 0.44053(8) 0.19262(15) 0.36002(13) 0.0184(4) Uani 1 1 d .
C2 C 0.39531(8) 0.21360(17) 0.40004(14) 0.0219(4) Uani 1 1 d .
H2 H 0.3680 0.2418 0.3679 0.026 Uiso 1 1 calc R
C3 C 0.39157(10) 0.19178(18) 0.48884(15) 0.0267(5) Uani 1 1 d .
H3 H 0.3608 0.2035 0.5178 0.032 Uiso 1 1 calc R
C4 C 0.43207(9) 0.15287(18) 0.53658(14) 0.0266(5) Uani 1 1 d .
H4 H 0.4286 0.1403 0.5976 0.032 Uiso 1 1 calc R
C5 C 0.47695(9) 0.13242(17) 0.49654(14) 0.0229(5) Uani 1 1 d .
H5 H 0.5045 0.1069 0.5295 0.028 Uiso 1 1 calc R
C6 C 0.48119(8) 0.14998(16) 0.40632(13) 0.0186(4) Uani 1 1 d .
C7 C 0.51942(8) 0.12649(15) 0.34273(14) 0.0175(4) Uani 1 1 d .
C8 C 0.56658(8) 0.08032(16) 0.34809(15) 0.0204(4) Uani 1 1 d .
H8 H 0.5799 0.0596 0.4032 0.024 Uiso 1 1 calc R
C9 C 0.59357(8) 0.06510(17) 0.27216(15) 0.0226(4) Uani 1 1 d .
H9 H 0.6256 0.0333 0.2751 0.027 Uiso 1 1 calc R
C10 C 0.57420(8) 0.09608(16) 0.19103(14) 0.0215(5) Uani 1 1 d .
H10 H 0.5935 0.0849 0.1398 0.026 Uiso 1 1 calc R
C11 C 0.52756(8) 0.14262(16) 0.18312(13) 0.0181(4) Uani 1 1 d .
H11 H 0.5147 0.1641 0.1278 0.022 Uiso 1 1 calc R
C12 C 0.50033(7) 0.15647(15) 0.25991(13) 0.0167(4) Uani 1 1 d .
C13 C 0.42359(7) 0.25126(16) 0.20619(13) 0.0165(4) Uani 1 1 d .
C14 C 0.40642(8) 0.35614(16) 0.22131(14) 0.0190(4) Uani 1 1 d .
H14 H 0.4160 0.3940 0.2727 0.023 Uiso 1 1 calc R
C15 C 0.41152(7) 0.19887(16) 0.12837(13) 0.0172(4) Uani 1 1 d .
H15 H 0.4244 0.1287 0.1165 0.021 Uiso 1 1 calc R
C16 C 0.37518(8) 0.40495(16) 0.16090(14) 0.0184(4) Uani 1 1 d .
H16 H 0.3635 0.4764 0.1717 0.022 Uiso 1 1 calc R
C17 C 0.38072(7) 0.24902(16) 0.06820(13) 0.0166(4) Uani 1 1 d .
H17 H 0.3732 0.2131 0.0148 0.020 Uiso 1 1 calc R
C18 C 0.36042(7) 0.35148(16) 0.08438(13) 0.0157(4) Uani 1 1 d .
C19 C 0.32136(8) 0.39917(16) 0.02708(13) 0.0160(4) Uani 1 1 d .
C20 C 0.28849(8) 0.47686(17) 0.06007(14) 0.0204(4) Uani 1 1 d .
H20 H 0.2918 0.5003 0.1190 0.024 Uiso 1 1 calc R
C21 C 0.31459(7) 0.36432(16) -0.05925(14) 0.0182(4) Uani 1 1 d .
H21 H 0.3363 0.3112 -0.0830 0.022 Uiso 1 1 calc R
C22 C 0.25118(9) 0.52035(16) 0.00861(14) 0.0208(4) Uani 1 1 d .
H22 H 0.2296 0.5741 0.0318 0.025 Uiso 1 1 calc R
C23 C 0.27680(7) 0.40589(17) -0.11079(13) 0.0191(4) Uani 1 1 d .
H23 H 0.2723 0.3804 -0.1689 0.023 Uiso 1 1 calc R
C24 C 0.24549(7) 0.48488(16) -0.07706(13) 0.0169(4) Uani 1 1 d .
C25 C 0.15819(7) 0.54095(16) -0.11593(13) 0.0156(4) Uani 1 1 d .
C26 C 0.12971(8) 0.48669(16) -0.05359(14) 0.0184(4) Uani 1 1 d .
H26 H 0.1443 0.4377 -0.0131 0.022 Uiso 1 1 calc R
C27 C 0.07913(8) 0.50732(17) -0.05311(14) 0.0199(4) Uani 1 1 d .
H27 H 0.0587 0.4710 -0.0118 0.024 Uiso 1 1 calc R
C28 C 0.05744(8) 0.58029(17) -0.11199(14) 0.0202(4) Uani 1 1 d .
H28 H 0.0228 0.5940 -0.1091 0.024 Uiso 1 1 calc R
C29 C 0.08582(7) 0.63258(16) -0.17423(14) 0.0177(4) Uani 1 1 d .
H29 H 0.0709 0.6812 -0.2147 0.021 Uiso 1 1 calc R
C30 C 0.13678(7) 0.61296(15) -0.17686(13) 0.0152(4) Uani 1 1 d .
C31 C 0.17671(7) 0.65319(16) -0.23129(13) 0.0167(4) Uani 1 1 d .
C32 C 0.17927(8) 0.72605(16) -0.30075(13) 0.0190(4) Uani 1 1 d .
H32 H 0.1500 0.7587 -0.3231 0.023 Uiso 1 1 calc R
C33 C 0.22500(9) 0.75029(18) -0.33678(15) 0.0235(5) Uani 1 1 d .
H33 H 0.2271 0.7997 -0.3844 0.028 Uiso 1 1 calc R
C34 C 0.26822(8) 0.70269(18) -0.30377(15) 0.0240(5) Uani 1 1 d .
H34 H 0.2993 0.7215 -0.3288 0.029 Uiso 1 1 calc R
C35 C 0.26677(8) 0.62884(17) -0.23556(15) 0.0218(4) Uani 1 1 d .
H35 H 0.2962 0.5963 -0.2135 0.026 Uiso 1 1 calc R
C36 C 0.22061(8) 0.60440(16) -0.20076(13) 0.0177(4) Uani 1 1 d .

loop_
_atom_site_aniso_label
_atom_site_aniso_U_11
_atom_site_aniso_U_22
_atom_site_aniso_U_33
_atom_site_aniso_U_23
_atom_site_aniso_U_13
_atom_site_aniso_U_12
N1 0.0205(9) 0.0146(8) 0.0159(8) 0.0004(7) -0.0011(7) 0.0017(6)
N2 0.0163(8) 0.0182(8) 0.0175(8) 0.0014(7) 0.0003(7) 0.0014(7)
C1 0.0275(11) 0.0114(9) 0.0162(10) -0.0022(7) -0.0020(9) -0.0017(8)
C2 0.0274(11) 0.0161(10) 0.0222(11) -0.0026(8) 0.0007(9) 0.0019(8)
C3 0.0359(13) 0.0211(11) 0.0231(11) -0.0043(9) 0.0078(10) -0.0018(10)
C4 0.0455(14) 0.0190(11) 0.0152(10) -0.0004(8) 0.0025(10) -0.0035(10)
C5 0.0355(13) 0.0140(10) 0.0193(10) 0.0001(8) -0.0056(9) -0.0042(9)
C6 0.0252(10) 0.0116(9) 0.0190(10) -0.0013(8) -0.0031(9) -0.0038(8)
C7 0.0221(11) 0.0101(8) 0.0203(10) 0.0011(8) -0.0041(8) -0.0045(8)
C8 0.0215(11) 0.0146(9) 0.0249(11) 0.0044(8) -0.0069(9) -0.0038(8)
C9 0.0181(10) 0.0165(10) 0.0332(12) 0.0028(9) -0.0022(9) -0.0011(8)
C10 0.0216(11) 0.0161(10) 0.0266(12) -0.0006(9) 0.0015(9) -0.0039(8)
C11 0.0217(11) 0.0143(9) 0.0182(10) -0.0001(8) -0.0009(8) -0.0033(8)
C12 0.0187(9) 0.0109(8) 0.0204(10) -0.0001(8) -0.0026(8) -0.0022(7)
C13 0.0159(9) 0.0160(10) 0.0178(10) 0.0014(8) -0.0012(8) -0.0003(8)
C14 0.0244(11) 0.0156(10) 0.0169(10) -0.0040(8) -0.0033(8) -0.0002(8)
C15 0.0188(10) 0.0131(9) 0.0196(10) -0.0021(8) 0.0007(8) 0.0016(8)
C16 0.0230(11) 0.0120(9) 0.0201(10) -0.0023(8) -0.0028(8) 0.0018(8)
C17 0.0180(10) 0.0165(9) 0.0153(9) -0.0024(8) 0.0008(8) -0.0003(8)
C18 0.0160(9) 0.0146(9) 0.0163(10) 0.0005(8) 0.0010(8) -0.0012(7)
C19 0.0178(10) 0.0126(9) 0.0176(10) 0.0000(8) 0.0006(8) -0.0016(8)
C20 0.0253(11) 0.0187(10) 0.0171(10) -0.0032(8) -0.0017(8) 0.0010(8)
C21 0.0184(10) 0.0173(10) 0.0190(10) -0.0035(8) 0.0006(8) 0.0032(8)
C22 0.0224(10) 0.0182(10) 0.0217(10) -0.0032(9) 0.0010(9) 0.0040(9)
C23 0.0221(11) 0.0209(11) 0.0142(10) -0.0034(8) -0.0010(8) 0.0006(8)
C24 0.0139(9) 0.0174(10) 0.0193(10) 0.0018(8) -0.0017(8) -0.0003(8)
C25 0.0170(9) 0.0128(9) 0.0169(10) -0.0052(7) -0.0004(8) 0.0001(7)
C26 0.0232(10) 0.0157(10) 0.0165(9) -0.0011(8) -0.0001(8) -0.0019(8)
C27 0.0217(10) 0.0177(10) 0.0203(10) -0.0046(8) 0.0031(9) -0.0041(8)
C28 0.0162(10) 0.0174(10) 0.0271(11) -0.0060(9) 0.0012(9) 0.0000(8)
C29 0.0194(10) 0.0136(9) 0.0202(10) -0.0032(8) -0.0032(8) 0.0020(8)
C30 0.0190(10) 0.0106(9) 0.0161(9) -0.0046(7) -0.0010(8) -0.0010(8)
C31 0.0198(10) 0.0145(9) 0.0157(9) -0.0049(8) 0.0003(8) -0.0002(7)
C32 0.0249(11) 0.0144(9) 0.0177(10) -0.0023(8) -0.0007(9) 0.0017(8)
C33 0.0334(13) 0.0196(10) 0.0176(10) 0.0000(8) 0.0049(9) -0.0030(9)
C34 0.0237(11) 0.0248(11) 0.0234(11) -0.0021(9) 0.0070(9) -0.0048(9)
C35 0.0188(10) 0.0236(10) 0.0231(10) -0.0009(9) 0.0010(9) -0.0001(8)
C36 0.0228(11) 0.0147(9) 0.0156(9) -0.0026(7) 0.0010(8) 0.0003(8)

loop_
_atom_type_symbol
_atom_type_description
_atom_type_scat_dispersion_real
_atom_type_scat_dispersion_imag
_atom_type_scat_source
C C 0.0033 0.0016 'International Tables Vol C Tables 4.2.6.8 and 6.1.1.4'
H H 0.0000 0.0000 'International Tables Vol C Tables 4.2.6.8 and 6.1.1.4'
N N 0.0061 0.0033 'International Tables Vol C Tables 4.2.6.8 and 6.1.1.4'

loop_
_geom_angle_atom_site_label_1
_geom_angle_atom_site_label_2
_geom_angle_atom_site_label_3
_geom_angle
C1 N1 C13 124.75(17)
C12 N1 C1 108.48(17)
C12 N1 C13 126.49(17)
C25 N2 C24 126.97(17)
C25 N2 C36 108.43(16)
C36 N2 C24 123.36(17)
N1 C1 C6 108.85(18)
C2 C1 N1 128.76(19)
C2 C1 C6 122.16(19)
C3 C2 C1 117.3(2)
C2 C3 C4 121.4(2)
C5 C4 C3 121.1(2)
C4 C5 C6 118.7(2)
C1 C6 C7 106.99(17)
C5 C6 C1 119.3(2)
C5 C6 C7 133.5(2)
C8 C7 C6 133.76(19)
C8 C7 C12 119.4(2)
C12 C7 C6 106.83(17)
C9 C8 C7 119.05(19)
C8 C9 C10 120.70(19)
C11 C10 C9 121.9(2)
C10 C11 C12 117.02(19)
N1 C12 C7 108.77(18)
N1 C12 C11 129.28(19)
C11 C12 C7 121.95(18)
C14 C13 N1 119.18(18)
C15 C13 N1 121.17(18)
C15 C13 C14 119.66(18)
C16 C14 C13 119.62(19)
C17 C15 C13 120.02(18)
C14 C16 C18 121.61(19)
C15 C17 C18 121.37(18)
C16 C18 C19 120.38(18)
C17 C18 C16 117.50(18)
C17 C18 C19 121.93(18)
C20 C19 C18 120.39(18)
C20 C19 C21 117.87(19)
C21 C19 C18 121.66(18)
C22 C20 C19 121.37(19)
C23 C21 C19 121.20(19)
C20 C22 C24 119.58(19)
C21 C23 C24 119.70(19)
C22 C24 N2 119.48(18)
C23 C24 N2 120.18(18)
C23 C24 C22 120.25(18)
N2 C25 C26 129.21(19)
N2 C25 C30 108.92(17)
C26 C25 C30 121.85(18)
C27 C26 C25 117.19(19)
C26 C27 C28 121.7(2)
C29 C28 C27 120.76(19)
C28 C29 C30 118.97(19)
C25 C30 C31 106.90(17)
C29 C30 C25 119.55(19)
C29 C30 C31 133.55(19)
C32 C31 C30 134.09(19)
C32 C31 C36 119.14(19)
C36 C31 C30 106.76(18)
C33 C32 C31 119.2(2)
C32 C33 C34 120.6(2)
C35 C34 C33 121.6(2)
C34 C35 C36 117.2(2)
N2 C36 C31 108.95(17)
C35 C36 N2 128.69(19)
C35 C36 C31 122.34(19)

loop_
_geom_bond_atom_site_label_1
_geom_bond_atom_site_label_2
_geom_bond_distance
N1 C1 1.400(3)
N1 C12 1.392(3)
N1 C13 1.422(2)
N2 C24 1.428(3)
N2 C25 1.391(2)
N2 C36 1.398(3)
C1 C2 1.388(3)
C1 C6 1.406(3)
C2 C3 1.387(3)
C3 C4 1.398(3)
C4 C5 1.379(3)
C5 C6 1.400(3)
C6 C7 1.446(3)
C7 C8 1.395(3)
C7 C12 1.415(3)
C8 C9 1.382(3)
C9 C10 1.398(3)
C10 C11 1.387(3)
C11 C12 1.394(3)
C13 C14 1.393(3)
C13 C15 1.392(3)
C14 C16 1.387(3)
C15 C17 1.384(3)
C16 C18 1.400(3)
C17 C18 1.398(3)
C18 C19 1.490(3)
C19 C20 1.399(3)
C19 C21 1.399(3)
C20 C22 1.384(3)
C21 C23 1.386(3)
C22 C24 1.389(3)
C23 C24 1.388(3)
C25 C26 1.394(3)
C25 C30 1.410(3)
C26 C27 1.387(3)
C27 C28 1.400(3)
C28 C29 1.380(3)
C29 C30 1.395(3)
C30 C31 1.447(3)
C31 C32 1.392(3)
C31 C36 1.407(3)
C32 C33 1.383(3)
C33 C34 1.398(3)
C34 C35 1.384(3)
C35 C36 1.386(3)

loop_
_geom_torsion_atom_site_label_1
_geom_torsion_atom_site_label_2
_geom_torsion_atom_site_label_3
_geom_torsion_atom_site_label_4
_geom_torsion
N1 C1 C2 C3 174.6(2)
N1 C1 C6 C5 -177.95(18)
N1 C1 C6 C7 -1.8(2)
N1 C13 C14 C16 -175.92(18)
N1 C13 C15 C17 176.57(18)
N2 C25 C26 C27 -179.03(19)
N2 C25 C30 C29 179.83(17)
N2 C25 C30 C31 -0.9(2)
C1 N1 C12 C7 -2.6(2)
C1 N1 C12 C11 177.7(2)
C1 N1 C13 C14 49.7(3)
C1 N1 C13 C15 -129.8(2)
C1 C2 C3 C4 1.6(3)
C1 C6 C7 C8 -177.3(2)
C1 C6 C7 C12 0.2(2)
C2 C1 C6 C5 -2.9(3)
C2 C1 C6 C7 173.19(19)
C2 C3 C4 C5 -1.5(3)
C3 C4 C5 C6 -0.9(3)
C4 C5 C6 C1 3.0(3)
C4 C5 C6 C7 -171.9(2)
C5 C6 C7 C8 -1.9(4)
C5 C6 C7 C12 175.6(2)
C6 C1 C2 C3 0.6(3)
C6 C7 C8 C9 177.3(2)
C6 C7 C12 N1 1.5(2)
C6 C7 C12 C11 -178.82(19)
C7 C8 C9 C10 0.4(3)
C8 C7 C12 N1 179.39(17)
C8 C7 C12 C11 -0.9(3)
C8 C9 C10 C11 -0.2(3)
C9 C10 C11 C12 -0.6(3)
C10 C11 C12 N1 -179.22(19)
C10 C11 C12 C7 1.1(3)
C12 N1 C1 C2 -171.8(2)
C12 N1 C1 C6 2.8(2)
C12 N1 C13 C14 -123.5(2)
C12 N1 C13 C15 57.0(3)
C12 C7 C8 C9 0.1(3)
C13 N1 C1 C2 13.9(3)
C13 N1 C1 C6 -171.50(17)
C13 N1 C12 C7 171.52(17)
C13 N1 C12 C11 -8.2(3)
C13 C14 C16 C18 -0.2(3)
C13 C15 C17 C18 -1.2(3)
C14 C13 C15 C17 -3.0(3)
C14 C16 C18 C17 -3.8(3)
C14 C16 C18 C19 171.26(19)
C15 C13 C14 C16 3.6(3)
C15 C17 C18 C16 4.4(3)
C15 C17 C18 C19 -170.50(19)
C16 C18 C19 C20 -20.0(3)
C16 C18 C19 C21 163.36(19)
C17 C18 C19 C20 154.79(19)
C17 C18 C19 C21 -21.8(3)
C18 C19 C20 C22 -178.45(19)
C18 C19 C21 C23 177.20(18)
C19 C20 C22 C24 1.3(3)
C19 C21 C23 C24 1.1(3)
C20 C19 C21 C23 0.5(3)
C20 C22 C24 N2 -176.22(19)
C20 C22 C24 C23 0.4(3)
C21 C19 C20 C22 -1.7(3)
C21 C23 C24 N2 175.02(19)
C21 C23 C24 C22 -1.5(3)
C24 N2 C25 C26 -12.3(3)
C24 N2 C25 C30 169.25(18)
C24 N2 C36 C31 -170.02(18)
C24 N2 C36 C35 8.1(3)
C25 N2 C24 C22 -58.0(3)
C25 N2 C24 C23 125.4(2)
C25 N2 C36 C31 -2.0(2)
C25 N2 C36 C35 176.1(2)
C25 C26 C27 C28 -0.6(3)
C25 C30 C31 C32 -179.1(2)
C25 C30 C31 C36 -0.3(2)
C26 C25 C30 C29 1.2(3)
C26 C25 C30 C31 -179.48(18)
C26 C27 C28 C29 1.5(3)
C27 C28 C29 C30 -1.0(3)
C28 C29 C30 C25 -0.3(3)
C28 C29 C30 C31 -179.4(2)
C29 C30 C31 C32 0.1(4)
C29 C30 C31 C36 178.8(2)
C30 C25 C26 C27 -0.7(3)
C30 C31 C32 C33 177.3(2)
C30 C31 C36 N2 1.4(2)
C30 C31 C36 C35 -176.84(19)
C31 C32 C33 C34 -0.3(3)
C32 C31 C36 N2 -179.66(17)
C32 C31 C36 C35 2.1(3)
C32 C33 C34 C35 1.2(3)
C33 C34 C35 C36 -0.4(3)
C34 C35 C36 N2 -179.08(19)
C34 C35 C36 C31 -1.2(3)
C36 N2 C24 C22 107.8(2)
C36 N2 C24 C23 -68.8(3)
C36 N2 C25 C26 -179.8(2)
C36 N2 C25 C30 1.7(2)
C36 C31 C32 C33 -1.3(3)
